data_7041501
loop_
_publ_author_name
'Deville, Claire'
'McKee, Vickie'
'McKenzie, Christine J.'

_publ_section_title
;
 Copper-promoted methylene C-H oxidation to a ketone derivative by O2.
;
_journal_issue 3
_journal_name_full 'Dalton transactions (Cambridge, England : 2003)'
_journal_page_first 709
_journal_page_last 719
_journal_paper_doi 10.1039/c6dt03349k
_journal_volume 46
_journal_year 2017
_chemical_formula_moiety 'C24 H22 N6 O2 Cu, 2 (Cl O4)'
_chemical_formula_sum 'C24 H22 Cl2 Cu N6 O10'
_chemical_formula_weight 688.91
_space_group_crystal_system triclinic
_space_group_IT_number 2
_space_group_name_Hall '-P 1'
_space_group_name_H-M_alt 'P -1'
_symmetry_space_group_name_Hall '-P 1'
_symmetry_space_group_name_H-M 'P -1'
_atom_sites_solution_hydrogens mixed
_atom_sites_solution_primary dual
_atom_sites_solution_secondary difmap
_audit_creation_method SHELXL-2014/7
_audit_update_record
;
2016-08-11 deposited with the CCDC.
2016-12-09 downloaded from the CCDC.
;
_cell_angle_alpha 69.489(7)
_cell_angle_beta 77.659(8)
_cell_angle_gamma 82.462(7)
_cell_formula_units_Z 2
_cell_length_a 6.9995(9)
_cell_length_b 13.0502(15)
_cell_length_c 15.8518(19)
_cell_measurement_reflns_used 2833
_cell_measurement_temperature 150(2)
_cell_measurement_theta_max 30.19
_cell_measurement_theta_min 2.51
_cell_volume 1322.3(3)
_computing_cell_refinement 'SAINT v.7.68a (Bruker, 2010)'
_computing_data_collection 'APEX2 v.2010.1-2 (Bruker Nonius, 2010)'
_computing_data_reduction 'SAINT v.7.68a (Bruker, 2010)'
_computing_molecular_graphics 'Mercury 3.3 (Macrae et al., 2006)'
_computing_publication_material 'publCIF (Westrip, 2010)'
_computing_structure_refinement 'SHELXL-2014/7 (Sheldrick, 2014)'
_computing_structure_solution 'SHELXT 2014/4 (Sheldrick, 2014)'
_diffrn_ambient_temperature 150(2)
_diffrn_detector_area_resol_mean 9.1
_diffrn_measured_fraction_theta_full 0.983
_diffrn_measured_fraction_theta_max 0.983
_diffrn_measurement_device_type 'CCD area detector'
_diffrn_measurement_method 'phi and omega scans'
_diffrn_radiation_monochromator graphite
_diffrn_radiation_source 'fine-focus sealed tube'
_diffrn_radiation_type MoK\a
_diffrn_radiation_wavelength 0.71073
_diffrn_reflns_av_R_equivalents 0.1255
_diffrn_reflns_av_unetI/netI 0.1158
_diffrn_reflns_Laue_measured_fraction_full 0.983
_diffrn_reflns_Laue_measured_fraction_max 0.983
_diffrn_reflns_limit_h_max 8
_diffrn_reflns_limit_h_min -8
_diffrn_reflns_limit_k_max 16
_diffrn_reflns_limit_k_min -16
_diffrn_reflns_limit_l_max 19
_diffrn_reflns_limit_l_min -19
_diffrn_reflns_number 26733
_diffrn_reflns_point_group_measured_fraction_full 0.983
_diffrn_reflns_point_group_measured_fraction_max 0.983
_diffrn_reflns_theta_full 25.242
_diffrn_reflns_theta_max 25.997
_diffrn_reflns_theta_min 2.985
_exptl_absorpt_coefficient_mu 1.099
_exptl_absorpt_correction_T_max 0.7461
_exptl_absorpt_correction_T_min 0.6594
_exptl_absorpt_correction_type multi-scan
_exptl_absorpt_process_details 'SADABS v2008/1 (Sheldrick, 2008)'
_exptl_crystal_colour brown
_exptl_crystal_density_diffrn 1.730
_exptl_crystal_description plate
_exptl_crystal_F_000 702
_exptl_crystal_size_max 0.200
_exptl_crystal_size_mid 0.110
_exptl_crystal_size_min 0.050
_refine_diff_density_max 0.700
_refine_diff_density_min -0.597
_refine_diff_density_rms 0.096
_refine_ls_extinction_method none
_refine_ls_goodness_of_fit_ref 1.013
_refine_ls_hydrogen_treatment mixed
_refine_ls_matrix_type full
_refine_ls_number_parameters 391
_refine_ls_number_reflns 5126
_refine_ls_number_restraints 0
_refine_ls_restrained_S_all 1.013
_refine_ls_R_factor_all 0.1094
_refine_ls_R_factor_gt 0.0554
_refine_ls_shift/su_max 0.000
_refine_ls_shift/su_mean 0.000
_refine_ls_structure_factor_coef Fsqd
_refine_ls_weighting_details 'w=1/[\s^2^(Fo^2^)+(0.0565P)^2^] where P=(Fo^2^+2Fc^2^)/3'
_refine_ls_weighting_scheme calc
_refine_ls_wR_factor_gt 0.1060
_refine_ls_wR_factor_ref 0.1219
_reflns_Friedel_coverage 0.000
_reflns_number_gt 3243
_reflns_number_total 5126
_reflns_threshold_expression 'I > 2\s(I)'
_cod_data_source_file c6dt03349k2.cif
_cod_data_source_block cm14030
_cod_depositor_comments 'Adding full bibliography for 7041497--7041504.cif.'
_cod_database_code 7041501
_shelx_shelxl_version_number 2014/7
_shelx_space_group_comment
;
The symmetry employed for this shelxl refinement is uniquely defined
by the following loop, which should always be used as a source of
symmetry information in preference to the above space-group names.
They are only intended as comments.
;
_shelx_estimated_absorpt_t_min 0.810
_shelx_estimated_absorpt_t_max 0.947

loop_
_space_group_symop_operation_xyz
'x, y, z'
'-x, -y, -z'

loop_
_atom_site_label
_atom_site_type_symbol
_atom_site_fract_x
_atom_site_fract_y
_atom_site_fract_z
_atom_site_U_iso_or_equiv
_atom_site_adp_type
_atom_site_occupancy
_atom_site_site_symmetry_order
_atom_site_calc_flag
_atom_site_refinement_flags_posn
_atom_site_refinement_flags_adp
_atom_site_refinement_flags_occupancy
Cu1 Cu 0.66773(8) 0.14604(4) 0.18760(4) 0.02104(17) Uani 1 1 d . . .
O1 O 0.5207(4) 0.1935(2) 0.35850(19) 0.0232(7) Uani 1 1 d . . .
H1O H 0.5396 0.1249 0.3757 0.035 Uiso 0.5 1 calc R U P
N1 N 0.7100(5) 0.2969(3) 0.0946(2) 0.0207(8) Uani 1 1 d . . .
C1 C 0.7936(6) 0.3251(4) 0.0063(3) 0.0262(11) Uani 1 1 d . . .
H1 H 0.8385 0.2686 -0.0193 0.031 Uiso 1 1 calc R U .
O2 O 0.6219(4) 0.0004(2) 0.38030(19) 0.0255(7) Uani 1 1 d . . .
H2O H 0.5790 0.0619 0.3845 0.038 Uiso 0.5 1 calc R U P
N2 N 0.5868(5) 0.2355(3) 0.2678(2) 0.0207(8) Uani 1 1 d . . .
C2 C 0.8182(7) 0.4327(4) -0.0498(3) 0.0338(12) Uani 1 1 d . . .
H2 H 0.8748 0.4493 -0.1128 0.041 Uiso 1 1 calc R U .
N4 N 0.7104(5) 0.0390(3) 0.1200(2) 0.0209(8) Uani 1 1 d . . .
C4 C 0.6733(7) 0.4874(4) 0.0790(3) 0.0290(11) Uani 1 1 d . . .
H4 H 0.6300 0.5432 0.1056 0.035 Uiso 1 1 calc R U .
C3 C 0.7594(7) 0.5146(4) -0.0131(3) 0.0334(12) Uani 1 1 d . . .
H3 H 0.7772 0.5890 -0.0499 0.040 Uiso 1 1 calc R U .
N3 N 0.5115(6) 0.3719(3) 0.4409(3) 0.0282(9) Uani 1 1 d . . .
N5 N 0.6617(5) 0.0074(3) 0.2919(2) 0.0212(8) Uani 1 1 d . . .
C5 C 0.6515(6) 0.3787(3) 0.1311(3) 0.0221(10) Uani 1 1 d . . .
C7 C 0.4725(7) 0.4134(4) 0.2834(3) 0.0279(11) Uani 1 1 d . . .
H7A H 0.3415 0.3872 0.3160 0.033 Uiso 1 1 calc R U .
H7B H 0.4535 0.4886 0.2406 0.033 Uiso 1 1 calc R U .
C8 C 0.5886(7) 0.4168(3) 0.3524(3) 0.0253(11) Uani 1 1 d . . .
C9 C 0.7627(8) 0.4672(4) 0.3242(3) 0.0370(13) Uani 1 1 d . . .
H9 H 0.8135 0.4979 0.2607 0.044 Uiso 1 1 calc R U .
C6 C 0.5702(6) 0.3401(3) 0.2293(3) 0.0223(10) Uani 1 1 d . . .
N6 N 0.8215(6) -0.2197(3) 0.4994(3) 0.0264(9) Uani 1 1 d . . .
H6 H 0.721(7) -0.257(4) 0.515(3) 0.040 Uiso 1 1 d . U .
C20 C 0.8846(7) -0.1741(3) 0.4092(3) 0.0244(11) Uani 1 1 d . . .
C19 C 0.7662(7) -0.1867(3) 0.3449(3) 0.0285(11) Uani 1 1 d . . .
H19A H 0.8368 -0.2401 0.3158 0.034 Uiso 1 1 calc R U .
H19B H 0.6391 -0.2163 0.3803 0.034 Uiso 1 1 calc R U .
C18 C 0.7293(6) -0.0797(3) 0.2716(3) 0.0240(10) Uani 1 1 d . . .
C17 C 0.7509(6) -0.0652(4) 0.1741(3) 0.0225(10) Uani 1 1 d . . .
C16 C 0.7920(7) -0.1513(4) 0.1404(3) 0.0294(11) Uani 1 1 d . . .
H16 H 0.8205 -0.2235 0.1793 0.035 Uiso 1 1 calc R U .
C13 C 0.7063(6) 0.0573(4) 0.0316(3) 0.0242(10) Uani 1 1 d . . .
H13 H 0.6737 0.1295 -0.0060 0.029 Uiso 1 1 calc R U .
C22 C 1.1520(7) -0.1081(4) 0.4437(4) 0.0318(12) Uani 1 1 d . . .
H22 H 1.2685 -0.0696 0.4237 0.038 Uiso 1 1 calc R U .
C23 C 1.0800(7) -0.1538(4) 0.5353(3) 0.0324(12) Uani 1 1 d . . .
H23 H 1.1451 -0.1464 0.5795 0.039 Uiso 1 1 calc R U .
C24 C 0.9146(7) -0.2097(4) 0.5623(3) 0.0300(11) Uani 1 1 d . . .
H24 H 0.8641 -0.2419 0.6256 0.036 Uiso 1 1 calc R U .
C14 C 0.7478(7) -0.0251(4) -0.0062(3) 0.0296(11) Uani 1 1 d . . .
H14 H 0.7467 -0.0092 -0.0693 0.036 Uiso 1 1 calc R U .
C15 C 0.7906(7) -0.1302(4) 0.0478(3) 0.0312(12) Uani 1 1 d . . .
H15 H 0.8190 -0.1878 0.0225 0.037 Uiso 1 1 calc R U .
C12 C 0.6110(8) 0.3795(4) 0.5019(3) 0.0326(12) Uani 1 1 d . . .
H12 H 0.5566 0.3490 0.5651 0.039 Uiso 1 1 calc R U .
C21 C 1.0531(7) -0.1185(3) 0.3802(3) 0.0274(11) Uani 1 1 d . . .
H21 H 1.1021 -0.0871 0.3165 0.033 Uiso 1 1 calc R U .
C11 C 0.7859(8) 0.4284(4) 0.4796(4) 0.0355(12) Uani 1 1 d . . .
H11 H 0.8501 0.4308 0.5259 0.043 Uiso 1 1 calc R U .
C10 C 0.8652(8) 0.4735(4) 0.3885(4) 0.0376(13) Uani 1 1 d . . .
H10 H 0.9860 0.5079 0.3698 0.045 Uiso 1 1 calc R U .
Cl1 Cl 1.16594(16) 0.17984(8) 0.19429(7) 0.0229(3) Uani 1 1 d . . .
O4 O 1.2470(6) 0.1082(3) 0.2708(3) 0.0540(11) Uani 1 1 d . . .
O3 O 1.3195(5) 0.2102(3) 0.1163(3) 0.0512(11) Uani 1 1 d . . .
O5 O 1.0256(4) 0.1233(3) 0.1755(2) 0.0352(8) Uani 1 1 d . . .
O6 O 1.0752(5) 0.2752(3) 0.2136(2) 0.0381(9) Uani 1 1 d . . .
Cl2 Cl 0.3140(2) 0.72110(10) 0.21848(8) 0.0381(3) Uani 1 1 d . . .
O7 O 0.2496(7) 0.8318(3) 0.1919(3) 0.0830(16) Uani 1 1 d . . .
O8 O 0.4294(6) 0.6958(3) 0.1424(3) 0.0553(11) Uani 1 1 d . . .
O9 O 0.4310(10) 0.6968(6) 0.2838(3) 0.144(3) Uani 1 1 d . . .
O10 O 0.1555(8) 0.6580(4) 0.2534(5) 0.136(3) Uani 1 1 d . . .

loop_
_atom_site_aniso_label
_atom_site_aniso_U_11
_atom_site_aniso_U_22
_atom_site_aniso_U_33
_atom_site_aniso_U_23
_atom_site_aniso_U_13
_atom_site_aniso_U_12
Cu1 0.0221(3) 0.0226(3) 0.0180(3) -0.0063(2) -0.0034(2) -0.0017(2)
O1 0.0258(18) 0.0226(15) 0.0187(17) -0.0054(13) 0.0001(14) -0.0034(13)
N1 0.017(2) 0.0239(19) 0.020(2) -0.0046(17) -0.0041(16) -0.0043(16)
C1 0.019(3) 0.034(3) 0.023(3) -0.006(2) -0.003(2) -0.002(2)
O2 0.0322(19) 0.0268(16) 0.0158(17) -0.0075(14) 0.0009(14) -0.0036(14)
N2 0.023(2) 0.0229(19) 0.016(2) -0.0057(16) -0.0035(17) -0.0031(16)
C2 0.031(3) 0.041(3) 0.025(3) -0.004(2) -0.006(2) -0.006(2)
N4 0.016(2) 0.027(2) 0.019(2) -0.0056(17) -0.0044(16) -0.0035(16)
C4 0.025(3) 0.030(3) 0.034(3) -0.009(2) -0.010(2) -0.004(2)
C3 0.034(3) 0.035(3) 0.027(3) 0.002(2) -0.010(2) -0.012(2)
N3 0.035(2) 0.023(2) 0.028(2) -0.0128(18) 0.0001(19) -0.0050(17)
N5 0.018(2) 0.0248(19) 0.019(2) -0.0082(17) 0.0021(16) -0.0035(16)
C5 0.015(2) 0.025(2) 0.026(3) -0.004(2) -0.008(2) -0.0035(18)
C7 0.031(3) 0.025(2) 0.027(3) -0.009(2) -0.006(2) 0.003(2)
C8 0.031(3) 0.021(2) 0.023(3) -0.009(2) -0.003(2) 0.002(2)
C9 0.046(4) 0.036(3) 0.028(3) -0.009(2) 0.001(3) -0.014(3)
C6 0.021(3) 0.023(2) 0.027(3) -0.010(2) -0.007(2) -0.0026(19)
N6 0.025(2) 0.028(2) 0.024(2) -0.0067(18) -0.0040(19) -0.0026(17)
C20 0.033(3) 0.018(2) 0.022(3) -0.006(2) -0.008(2) 0.003(2)
C19 0.039(3) 0.024(2) 0.023(3) -0.006(2) -0.010(2) -0.005(2)
C18 0.021(3) 0.026(2) 0.027(3) -0.007(2) -0.005(2) -0.008(2)
C17 0.015(2) 0.033(2) 0.020(3) -0.009(2) -0.001(2) -0.005(2)
C16 0.033(3) 0.031(3) 0.026(3) -0.012(2) -0.008(2) 0.000(2)
C13 0.020(3) 0.035(3) 0.022(3) -0.011(2) -0.008(2) -0.003(2)
C22 0.024(3) 0.030(3) 0.043(3) -0.013(2) -0.006(2) -0.003(2)
C23 0.032(3) 0.034(3) 0.036(3) -0.013(2) -0.015(3) 0.001(2)
C24 0.033(3) 0.039(3) 0.016(3) -0.008(2) -0.005(2) -0.001(2)
C14 0.027(3) 0.039(3) 0.026(3) -0.014(2) -0.006(2) -0.003(2)
C15 0.032(3) 0.036(3) 0.033(3) -0.021(2) -0.005(2) 0.002(2)
C12 0.043(3) 0.031(3) 0.024(3) -0.011(2) 0.002(2) -0.009(2)
C21 0.030(3) 0.024(2) 0.024(3) -0.007(2) 0.004(2) -0.006(2)
C11 0.046(3) 0.033(3) 0.035(3) -0.017(2) -0.010(3) -0.010(2)
C10 0.035(3) 0.040(3) 0.045(4) -0.020(3) -0.007(3) -0.013(2)
Cl1 0.0188(6) 0.0262(6) 0.0246(6) -0.0088(5) -0.0035(5) -0.0044(5)
O4 0.071(3) 0.036(2) 0.060(3) -0.0035(19) -0.047(2) -0.0007(19)
O3 0.043(2) 0.054(2) 0.057(3) -0.032(2) 0.025(2) -0.0228(19)
O5 0.0207(19) 0.047(2) 0.046(2) -0.0214(18) -0.0103(16) -0.0057(15)
O6 0.045(2) 0.0353(19) 0.037(2) -0.0192(17) -0.0047(17) 0.0018(16)
Cl2 0.0455(8) 0.0325(7) 0.0275(7) -0.0048(6) -0.0024(6) 0.0071(6)
O7 0.122(4) 0.044(2) 0.051(3) -0.009(2) 0.020(3) 0.025(3)
O8 0.069(3) 0.047(2) 0.052(3) -0.028(2) 0.006(2) -0.006(2)
O9 0.152(6) 0.234(8) 0.045(3) -0.041(4) -0.063(4) 0.051(5)
O10 0.079(4) 0.068(3) 0.205(7) -0.025(4) 0.072(4) -0.024(3)

loop_
_atom_type_symbol
_atom_type_description
_atom_type_scat_dispersion_real
_atom_type_scat_dispersion_imag
_atom_type_scat_source
C C 0.0033 0.0016 'International Tables Vol C Tables 4.2.6.8 and 6.1.1.4'
H H 0.0000 0.0000 'International Tables Vol C Tables 4.2.6.8 and 6.1.1.4'
N N 0.0061 0.0033 'International Tables Vol C Tables 4.2.6.8 and 6.1.1.4'
O O 0.0106 0.0060 'International Tables Vol C Tables 4.2.6.8 and 6.1.1.4'
Cl Cl 0.1484 0.1585 'International Tables Vol C Tables 4.2.6.8 and 6.1.1.4'
Cu Cu 0.3201 1.2651 'International Tables Vol C Tables 4.2.6.8 and 6.1.1.4'

loop_
_geom_angle_atom_site_label_1
_geom_angle_atom_site_label_2
_geom_angle_atom_site_label_3
_geom_angle
_geom_angle_site_symmetry_3
N2 Cu1 N5 92.94(14) .
N2 Cu1 N4 169.78(15) .
N5 Cu1 N4 80.29(14) .
N2 Cu1 N1 80.03(14) .
N5 Cu1 N1 168.15(14) .
N4 Cu1 N1 107.88(14) .
N2 Cu1 O5 103.30(13) .
N5 Cu1 O5 85.76(13) .
N4 Cu1 O5 83.96(12) .
N1 Cu1 O5 86.60(13) .
N2 Cu1 O3 91.33(12) 1_455
N5 Cu1 O3 115.12(13) 1_455
N4 Cu1 O3 84.73(12) 1_455
N1 Cu1 O3 74.85(12) 1_455
O5 Cu1 O3 154.09(11) 1_455
C1 N1 C5 117.8(4) .
C1 N1 Cu1 129.1(3) .
C5 N1 Cu1 113.0(3) .
N1 C1 C2 123.3(4) .
C6 N2 O1 118.2(3) .
C6 N2 Cu1 117.4(3) .
O1 N2 Cu1 123.6(2) .
C3 C2 C1 118.8(5) .
C13 N4 C17 118.5(4) .
C13 N4 Cu1 129.0(3) .
C17 N4 Cu1 112.5(3) .
C5 C4 C3 119.3(4) .
C2 C3 C4 119.1(4) .
C8 N3 C12 116.8(4) .
C18 N5 O2 118.6(4) .
C18 N5 Cu1 115.9(3) .
O2 N5 Cu1 124.7(2) .
N1 C5 C4 121.7(4) .
N1 C5 C6 114.2(4) .
C4 C5 C6 124.1(4) .
C6 C7 C8 113.1(4) .
N3 C8 C9 122.2(4) .
N3 C8 C7 117.1(4) .
C9 C8 C7 120.7(4) .
C8 C9 C10 120.3(5) .
N2 C6 C5 114.4(4) .
N2 C6 C7 121.0(4) .
C5 C6 C7 124.6(4) .
C20 N6 C24 122.2(4) .
N6 C20 C21 118.6(4) .
N6 C20 C19 118.0(4) .
C21 C20 C19 123.5(4) .
C18 C19 C20 112.1(4) .
N5 C18 C17 114.0(4) .
N5 C18 C19 121.1(4) .
C17 C18 C19 124.8(4) .
N4 C17 C16 122.1(4) .
N4 C17 C18 114.7(4) .
C16 C17 C18 123.0(4) .
C17 C16 C15 118.5(4) .
N4 C13 C14 122.1(4) .
C23 C22 C21 119.4(5) .
C24 C23 C22 119.3(5) .
N6 C24 C23 120.3(5) .
C15 C14 C13 119.7(4) .
C14 C15 C16 119.1(4) .
N3 C12 C11 124.7(5) .
C20 C21 C22 120.2(4) .
C10 C11 C12 118.2(5) .
C11 C10 C9 117.8(5) .
O6 Cl1 O4 109.7(2) .
O6 Cl1 O3 109.7(2) .
O4 Cl1 O3 108.9(3) .
O6 Cl1 O5 110.54(19) .
O4 Cl1 O5 109.1(2) .
O3 Cl1 O5 109.0(2) .
Cl1 O5 Cu1 133.38(18) .
O10 Cl2 O9 109.3(5) .
O10 Cl2 O7 109.4(3) .
O9 Cl2 O7 111.0(4) .
O10 Cl2 O8 110.1(3) .
O9 Cl2 O8 106.9(3) .
O7 Cl2 O8 110.1(2) .

loop_
_geom_bond_atom_site_label_1
_geom_bond_atom_site_label_2
_geom_bond_distance
_geom_bond_site_symmetry_2
Cu1 N2 1.964(3) .
Cu1 N5 1.976(4) .
Cu1 N4 1.998(3) .
Cu1 N1 2.017(3) .
Cu1 O5 2.458(3) .
Cu1 O3 2.810(4) 1_455
O1 N2 1.346(4) .
N1 C1 1.335(5) .
N1 C5 1.364(5) .
C1 C2 1.383(6) .
O2 N5 1.341(4) .
N2 C6 1.287(5) .
C2 C3 1.368(6) .
N4 C13 1.342(5) .
N4 C17 1.361(5) .
C4 C5 1.379(6) .
C4 C3 1.392(6) .
N3 C8 1.337(6) .
N3 C12 1.343(6) .
N5 C18 1.292(5) .
C5 C6 1.466(6) .
C7 C6 1.507(6) .
C7 C8 1.511(6) .
C8 C9 1.374(7) .
C9 C10 1.394(7) .
N6 C20 1.340(6) .
N6 C24 1.351(6) .
C20 C21 1.374(6) .
C20 C19 1.505(6) .
C19 C18 1.505(6) .
C18 C17 1.465(6) .
C17 C16 1.379(6) .
C16 C15 1.398(6) .
C13 C14 1.377(6) .
C22 C23 1.370(7) .
C22 C21 1.388(6) .
C23 C24 1.360(6) .
C14 C15 1.372(6) .
C12 C11 1.375(7) .
C11 C10 1.374(7) .
Cl1 O6 1.422(3) .
Cl1 O4 1.424(3) .
Cl1 O3 1.428(4) .
Cl1 O5 1.438(3) .
Cl2 O10 1.369(5) .
Cl2 O9 1.381(5) .
Cl2 O7 1.397(4) .
Cl2 O8 1.417(4) .

loop_
_geom_hbond_atom_site_label_D
_geom_hbond_atom_site_label_H
_geom_hbond_atom_site_label_A
_geom_hbond_distance_DH
_geom_hbond_distance_HA
_geom_hbond_distance_DA
_geom_hbond_angle_DHA
_geom_hbond_site_symmetry_A
O1 H1O O2 0.84 1.63 2.449(4) 163.0 .
O2 H2O O1 0.84 1.64 2.449(4) 162.2 .
N6 H6 N3 0.85(5) 2.19(5) 3.038(6) 172(5) 2_656

loop_
_geom_torsion_atom_site_label_1
_geom_torsion_atom_site_label_2
_geom_torsion_atom_site_label_3
_geom_torsion_atom_site_label_4
_geom_torsion
C5 N1 C1 C2 -1.9(6)
Cu1 N1 C1 C2 -178.2(3)
N1 C1 C2 C3 1.9(7)
C1 C2 C3 C4 -1.3(7)
C5 C4 C3 C2 0.8(7)
C1 N1 C5 C4 1.3(6)
Cu1 N1 C5 C4 178.2(3)
C1 N1 C5 C6 -177.1(4)
Cu1 N1 C5 C6 -0.2(4)
C3 C4 C5 N1 -0.8(7)
C3 C4 C5 C6 177.5(4)
C12 N3 C8 C9 1.0(6)
C12 N3 C8 C7 -177.1(3)
C6 C7 C8 N3 -112.4(4)
C6 C7 C8 C9 69.5(5)
N3 C8 C9 C10 -0.4(7)
C7 C8 C9 C10 177.6(4)
O1 N2 C6 C5 178.2(3)
Cu1 N2 C6 C5 -11.4(5)
O1 N2 C6 C7 -2.3(6)
Cu1 N2 C6 C7 168.1(3)
N1 C5 C6 N2 7.4(5)
C4 C5 C6 N2 -171.0(4)
N1 C5 C6 C7 -172.0(4)
C4 C5 C6 C7 9.6(7)
C8 C7 C6 N2 68.3(6)
C8 C7 C6 C5 -112.3(5)
C24 N6 C20 C21 2.1(6)
C24 N6 C20 C19 -177.8(4)
N6 C20 C19 C18 132.3(4)
C21 C20 C19 C18 -47.7(6)
O2 N5 C18 C17 174.8(3)
Cu1 N5 C18 C17 -15.1(5)
O2 N5 C18 C19 -1.1(6)
Cu1 N5 C18 C19 169.1(3)
C20 C19 C18 N5 -49.9(6)
C20 C19 C18 C17 134.7(4)
C13 N4 C17 C16 1.5(6)
Cu1 N4 C17 C16 -177.7(3)
C13 N4 C17 C18 -173.0(4)
Cu1 N4 C17 C18 7.7(5)
N5 C18 C17 N4 4.6(6)
C19 C18 C17 N4 -179.8(4)
N5 C18 C17 C16 -169.9(4)
C19 C18 C17 C16 5.8(7)
N4 C17 C16 C15 -0.3(7)
C18 C17 C16 C15 173.8(4)
C17 N4 C13 C14 -2.1(6)
Cu1 N4 C13 C14 177.0(3)
C21 C22 C23 C24 0.9(7)
C20 N6 C24 C23 -1.2(6)
C22 C23 C24 N6 -0.3(7)
N4 C13 C14 C15 1.5(7)
C13 C14 C15 C16 -0.2(7)
C17 C16 C15 C14 -0.3(7)
C8 N3 C12 C11 -1.0(6)
N6 C20 C21 C22 -1.5(6)
C19 C20 C21 C22 178.5(4)
C23 C22 C21 C20 0.0(6)
N3 C12 C11 C10 0.5(7)
C12 C11 C10 C9 0.2(7)
C8 C9 C10 C11 -0.2(7)
O6 Cl1 O5 Cu1 -8.3(3)
O4 Cl1 O5 Cu1 112.4(3)
O3 Cl1 O5 Cu1 -128.9(3)
